data_4025957
loop_
_publ_author_name
'Francisco Ot\'on'
'Raphael Pfattner'
'Neil S. Oxtoby'
'Marta Mas-Torrent'
'Klaus Wurst'
'Xavier Fontrodona'
'Yoann Olivier'
'J\'er\^ome Cornil'
'Jaume Veciana'
'Concepci\'o Rovira'

_publ_section_title
;
 Benzodicarbomethoxytetrathiafulvalene Derivatives as Soluble Organic
 Semiconductors
;
_journal_name_full 'Journal of Organic Chemistry'
_journal_page_first 154
_journal_page_last 163
_journal_paper_doi 10.1021/jo101817j
_journal_volume 76
_journal_year 2011
_chemical_formula_moiety 'C19 H15 N O6 S4'
_chemical_formula_sum 'C19 H15 N O6 S4'
_chemical_formula_weight 481.56
_chemical_name_systematic
; 
 ? 
;
_space_group_IT_number 2
_symmetry_cell_setting triclinic
_symmetry_space_group_name_Hall '-P 1'
_symmetry_space_group_name_H-M 'P -1'
_atom_sites_solution_hydrogens geom
_atom_sites_solution_primary direct
_atom_sites_solution_secondary difmap
_audit_creation_method SHELXL-97
_cell_angle_alpha 74.506(8)
_cell_angle_beta 89.266(8)
_cell_angle_gamma 69.251(8)
_cell_formula_units_Z 2
_cell_length_a 8.796(4)
_cell_length_b 9.291(4)
_cell_length_c 13.986(7)
_cell_measurement_temperature 300(2)
_cell_volume 1025.8(8)
_computing_cell_refinement 'Bruker SMART'
_computing_data_collection 'Bruker SMART'
_computing_data_reduction 'Bruker SAINT+'
_computing_molecular_graphics 'Bruker SHELXTL'
_computing_publication_material 'Bruker SHELXTL'
_computing_structure_refinement 'SHELXL-97 (Sheldrick, 1997)'
_computing_structure_solution 'SHELXS-97 (Sheldrick, 1990)'
_diffrn_ambient_temperature 300(2)
_diffrn_measured_fraction_theta_full 0.947
_diffrn_measured_fraction_theta_max 0.947
_diffrn_measurement_device_type 'CCD area detector'
_diffrn_measurement_method 'phi and omega scans'
_diffrn_radiation_monochromator graphite
_diffrn_radiation_source 'fine-focus sealed tube'
_diffrn_radiation_type MoK\a
_diffrn_radiation_wavelength 0.71073
_diffrn_reflns_av_R_equivalents 0.0384
_diffrn_reflns_av_sigmaI/netI 0.0439
_diffrn_reflns_limit_h_max 11
_diffrn_reflns_limit_h_min -11
_diffrn_reflns_limit_k_max 12
_diffrn_reflns_limit_k_min -12
_diffrn_reflns_limit_l_max 18
_diffrn_reflns_limit_l_min -18
_diffrn_reflns_number 14801
_diffrn_reflns_theta_full 28.45
_diffrn_reflns_theta_max 28.45
_diffrn_reflns_theta_min 2.44
_exptl_absorpt_coefficient_mu 0.501
_exptl_absorpt_correction_T_max 1.0
_exptl_absorpt_correction_T_min 0.795638
_exptl_absorpt_correction_type empirical
_exptl_absorpt_process_details 'SADABS v2.10 BRUKER 2001'
_exptl_crystal_colour 'pale red'
_exptl_crystal_density_diffrn 1.559
_exptl_crystal_description plate
_exptl_crystal_F_000 496
_exptl_crystal_size_max 0.8
_exptl_crystal_size_mid 0.6
_exptl_crystal_size_min 0.08
_refine_diff_density_max 0.854
_refine_diff_density_min -0.406
_refine_diff_density_rms 0.072
_refine_ls_extinction_method none
_refine_ls_goodness_of_fit_ref 1.057
_refine_ls_hydrogen_treatment constr
_refine_ls_matrix_type full
_refine_ls_number_parameters 274
_refine_ls_number_reflns 4904
_refine_ls_number_restraints 0
_refine_ls_restrained_S_all 1.057
_refine_ls_R_factor_all 0.0898
_refine_ls_R_factor_gt 0.0456
_refine_ls_shift/su_max 0.008
_refine_ls_shift/su_mean 0.000
_refine_ls_structure_factor_coef Fsqd
_refine_ls_weighting_details 'calc w=1/[\s^2^(Fo^2^)+(0.0815P)^2^+0.1482P] where P=(Fo^2^+2Fc^2^)/3'
_refine_ls_weighting_scheme calc
_refine_ls_wR_factor_gt 0.1272
_refine_ls_wR_factor_ref 0.1545
_reflns_number_gt 2908
_reflns_number_total 4904
_reflns_threshold_expression >2sigma(I)
_cod_data_source_file jo101817j_si_005.cif
_cod_data_source_block fovb341g
_cod_database_code 4025957

loop_
_symmetry_equiv_pos_as_xyz
'x, y, z'
'-x, -y, -z'

loop_
_atom_site_label
_atom_site_type_symbol
_atom_site_fract_x
_atom_site_fract_y
_atom_site_fract_z
_atom_site_U_iso_or_equiv
_atom_site_adp_type
_atom_site_occupancy
_atom_site_symmetry_multiplicity
_atom_site_calc_flag
_atom_site_refinement_flags
S1 S 0.47779(9) 0.06153(8) 0.23815(6) 0.0510(2) Uani 1 1 d .
C1 C 0.4413(3) 0.2191(3) 0.2895(2) 0.0432(6) Uani 1 1 d .
O1 O 0.4732(3) 0.2106(3) 0.46040(18) 0.0858(8) Uani 1 1 d .
N1 N 0.1423(3) -0.3272(3) -0.23590(19) 0.0571(7) Uani 1 1 d .
S2 S 0.23965(9) 0.37562(8) 0.12582(6) 0.0507(2) Uani 1 1 d .
O2 O 0.6812(3) 0.0761(3) 0.38946(16) 0.0661(6) Uani 1 1 d .
C2 C 0.3349(3) 0.3629(3) 0.2384(2) 0.0437(7) Uani 1 1 d .
S3 S 0.39887(9) -0.10878(8) 0.09410(5) 0.0486(2) Uani 1 1 d .
C3 C 0.3284(3) 0.1698(3) 0.1374(2) 0.0419(6) Uani 1 1 d .
O3 O 0.1719(3) 0.6294(3) 0.2155(2) 0.0844(8) Uani 1 1 d .
S4 S 0.14551(9) 0.19117(8) -0.02624(5) 0.0467(2) Uani 1 1 d .
O4 O 0.3782(3) 0.5210(3) 0.33162(18) 0.0705(7) Uani 1 1 d .
C4 C 0.5300(4) 0.1743(4) 0.3894(2) 0.0520(7) Uani 1 1 d .
O5 O 0.3541(3) -0.5303(3) -0.13116(19) 0.0832(8) Uani 1 1 d .
C5 C 0.7798(4) 0.0086(5) 0.4829(3) 0.0846(12) Uani 1 1 d .
H5A H 0.8862 -0.0615 0.4742 0.127 Uiso 1 1 calc R
H5B H 0.7293 -0.0512 0.5308 0.127 Uiso 1 1 calc R
H5C H 0.7900 0.0932 0.5064 0.127 Uiso 1 1 calc R
C6 C 0.2856(3) 0.5187(3) 0.2611(2) 0.0469(7) Uani 1 1 d .
O6 O -0.0518(3) -0.0800(3) -0.31080(16) 0.0684(7) Uani 1 1 d .
C7 C 0.3311(5) 0.6670(4) 0.3607(3) 0.0795(11) Uani 1 1 d .
H7A H 0.4072 0.6546 0.4136 0.119 Uiso 1 1 calc R
H7B H 0.2237 0.6905 0.3831 0.119 Uiso 1 1 calc R
H7C H 0.3310 0.7534 0.3046 0.119 Uiso 1 1 calc R
C8 C 0.2930(3) 0.0969(3) 0.07597(19) 0.0398(6) Uani 1 1 d .
C9 C 0.2981(3) -0.1224(3) -0.00665(19) 0.0391(6) Uani 1 1 d .
C10 C 0.3364(3) -0.2653(3) -0.03065(19) 0.0411(6) Uani 1 1 d .
H10A H 0.4172 -0.3590 0.0068 0.049 Uiso 1 1 calc R
C11 C 0.2499(3) -0.2625(3) -0.11207(19) 0.0417(6) Uani 1 1 d .
C12 C 0.1286(3) -0.1247(3) -0.16785(19) 0.0402(6) Uani 1 1 d .
C13 C 0.0888(3) 0.0186(3) -0.14534(19) 0.0410(6) Uani 1 1 d .
H13A H 0.0069 0.1111 -0.1830 0.049 Uiso 1 1 calc R
C14 C 0.1767(3) 0.0187(3) -0.06387(19) 0.0379(6) Uani 1 1 d .
C15 C 0.2624(4) -0.3936(4) -0.1559(2) 0.0545(8) Uani 1 1 d .
C16 C 0.0568(4) -0.1648(3) -0.2477(2) 0.0495(7) Uani 1 1 d .
C17 C 0.0972(5) -0.4239(5) -0.2889(3) 0.0837(12) Uani 1 1 d .
H17A H 0.0908 -0.5180 -0.2407 0.100 Uiso 1 1 calc R
H17B H -0.0104 -0.3621 -0.3239 0.100 Uiso 1 1 calc R
C19 C 0.1760(7) -0.6113(7) -0.3900(4) 0.136(2) Uani 1 1 d .
H19A H 0.2579 -0.6521 -0.4320 0.204 Uiso 1 1 calc R
H19B H 0.0701 -0.5695 -0.4259 0.204 Uiso 1 1 calc R
H19C H 0.1808 -0.6962 -0.3318 0.204 Uiso 1 1 calc R
C18 C 0.2077(6) -0.4732(7) -0.3577(4) 0.125(2) Uani 1 1 d .
H18A H 0.3187 -0.5117 -0.3277 0.150 Uiso 1 1 calc R
H18B H 0.1937 -0.3832 -0.4157 0.150 Uiso 1 1 calc R

loop_
_atom_site_aniso_label
_atom_site_aniso_U_11
_atom_site_aniso_U_22
_atom_site_aniso_U_33
_atom_site_aniso_U_23
_atom_site_aniso_U_13
_atom_site_aniso_U_12
S1 0.0569(4) 0.0378(4) 0.0505(4) -0.0192(3) -0.0147(3) -0.0025(3)
C1 0.0403(14) 0.0432(15) 0.0465(15) -0.0216(12) -0.0015(12) -0.0089(12)
O1 0.097(2) 0.0918(19) 0.0549(15) -0.0376(14) -0.0034(13) -0.0057(15)
N1 0.0674(16) 0.0466(14) 0.0533(15) -0.0199(11) -0.0235(12) -0.0107(13)
S2 0.0560(4) 0.0365(4) 0.0520(4) -0.0182(3) -0.0143(3) -0.0029(3)
O2 0.0509(12) 0.0812(16) 0.0529(13) -0.0177(11) -0.0127(10) -0.0086(12)
C2 0.0415(14) 0.0404(15) 0.0525(17) -0.0236(12) -0.0025(12) -0.0108(12)
S3 0.0603(4) 0.0342(4) 0.0423(4) -0.0130(3) -0.0181(3) -0.0042(3)
C3 0.0446(14) 0.0347(14) 0.0428(14) -0.0162(11) -0.0049(11) -0.0061(12)
O3 0.0817(17) 0.0446(13) 0.116(2) -0.0362(14) -0.0342(15) 0.0020(12)
S4 0.0517(4) 0.0325(4) 0.0478(4) -0.0149(3) -0.0113(3) -0.0026(3)
O4 0.0781(15) 0.0544(13) 0.0812(17) -0.0396(12) -0.0186(13) -0.0108(12)
C4 0.0544(17) 0.0521(18) 0.0495(18) -0.0194(14) -0.0058(14) -0.0153(15)
O5 0.1092(19) 0.0357(12) 0.0831(17) -0.0239(11) -0.0492(14) 0.0063(13)
C5 0.069(2) 0.104(3) 0.063(2) -0.009(2) -0.0344(18) -0.020(2)
C6 0.0477(16) 0.0403(16) 0.0542(17) -0.0216(13) -0.0010(13) -0.0115(13)
O6 0.0681(14) 0.0615(14) 0.0627(14) -0.0230(11) -0.0348(11) -0.0030(11)
C7 0.111(3) 0.064(2) 0.077(3) -0.044(2) -0.001(2) -0.031(2)
C8 0.0451(14) 0.0328(13) 0.0385(14) -0.0139(11) -0.0030(11) -0.0077(12)
C9 0.0429(14) 0.0361(14) 0.0346(13) -0.0108(10) -0.0041(11) -0.0089(12)
C10 0.0470(15) 0.0283(13) 0.0368(14) -0.0058(10) -0.0114(11) -0.0024(11)
C11 0.0491(15) 0.0347(14) 0.0378(14) -0.0122(11) -0.0068(11) -0.0092(12)
C12 0.0400(13) 0.0390(14) 0.0359(14) -0.0103(11) -0.0075(11) -0.0074(12)
C13 0.0401(13) 0.0329(13) 0.0395(14) -0.0072(11) -0.0093(11) -0.0026(11)
C14 0.0378(13) 0.0327(13) 0.0391(14) -0.0124(10) -0.0040(11) -0.0058(11)
C15 0.0662(19) 0.0412(17) 0.0491(17) -0.0151(13) -0.0172(14) -0.0089(15)
C16 0.0540(17) 0.0448(16) 0.0482(17) -0.0159(13) -0.0113(13) -0.0135(14)
C17 0.091(3) 0.076(3) 0.083(3) -0.041(2) -0.032(2) -0.014(2)
C19 0.135(4) 0.150(5) 0.158(5) -0.123(4) 0.009(4) -0.033(4)
C18 0.109(4) 0.175(6) 0.120(4) -0.095(4) 0.023(3) -0.049(4)

loop_
_atom_type_symbol
_atom_type_description
_atom_type_scat_dispersion_real
_atom_type_scat_dispersion_imag
_atom_type_scat_source
C C 0.0033 0.0016 'International Tables Vol C Tables 4.2.6.8 and 6.1.1.4'
H H 0.0000 0.0000 'International Tables Vol C Tables 4.2.6.8 and 6.1.1.4'
N N 0.0061 0.0033 'International Tables Vol C Tables 4.2.6.8 and 6.1.1.4'
O O 0.0106 0.0060 'International Tables Vol C Tables 4.2.6.8 and 6.1.1.4'
S S 0.1246 0.1234 'International Tables Vol C Tables 4.2.6.8 and 6.1.1.4'

loop_
_exptl_crystal_face_index_h
_exptl_crystal_face_index_k
_exptl_crystal_face_index_l
_exptl_crystal_face_perp_dist
1.00 0.00 0.00 0.3000
-1.00 0.00 0.00 0.3000
0.00 0.00 1.00 0.0800
0.00 0.00 -1.00 0.0800
0.00 1.00 0.00 0.6000
0.00 -1.00 0.00 0.6000

loop_
_geom_angle_atom_site_label_1
_geom_angle_atom_site_label_2
_geom_angle_atom_site_label_3
_geom_angle
C1 S1 C3 95.25(13)
C2 C1 C4 127.8(3)
C2 C1 S1 117.7(2)
C4 C1 S1 114.4(2)
C16 N1 C15 111.7(2)
C16 N1 C17 124.8(3)
C15 N1 C17 122.9(3)
C2 S2 C3 94.80(13)
C4 O2 C5 116.8(3)
C1 C2 C6 129.7(3)
C1 C2 S2 117.3(2)
C6 C2 S2 113.0(2)
C9 S3 C8 95.82(12)
C8 C3 S2 125.1(2)
C8 C3 S1 120.6(2)
S2 C3 S1 114.26(15)
C14 S4 C8 95.74(12)
C6 O4 C7 116.7(3)
O1 C4 O2 124.2(3)
O1 C4 C1 126.2(3)
O2 C4 C1 109.4(2)
O3 C6 O4 125.2(3)
O3 C6 C2 120.5(3)
O4 C6 C2 114.2(2)
C3 C8 S4 124.9(2)
C3 C8 S3 119.8(2)
S4 C8 S3 115.28(15)
C10 C9 C14 121.2(2)
C10 C9 S3 121.61(19)
C14 C9 S3 117.1(2)
C11 C10 C9 116.8(2)
C10 C11 C12 122.3(2)
C10 C11 C15 129.5(2)
C12 C11 C15 108.2(2)
C13 C12 C11 121.8(2)
C13 C12 C16 129.9(2)
C11 C12 C16 108.3(2)
C12 C13 C14 116.8(2)
C13 C14 C9 121.0(2)
C13 C14 S4 122.95(19)
C9 C14 S4 116.0(2)
O5 C15 N1 124.8(3)
O5 C15 C11 129.2(3)
N1 C15 C11 106.0(2)
O6 C16 N1 125.0(3)
O6 C16 C12 129.2(3)
N1 C16 C12 105.8(2)
C18 C17 N1 113.3(4)
C17 C18 C19 109.4(4)

loop_
_geom_bond_atom_site_label_1
_geom_bond_atom_site_label_2
_geom_bond_distance
S1 C1 1.728(3)
S1 C3 1.754(3)
C1 C2 1.339(4)
C1 C4 1.490(4)
O1 C4 1.182(4)
N1 C16 1.392(4)
N1 C15 1.395(4)
N1 C17 1.459(4)
S2 C2 1.749(3)
S2 C3 1.753(3)
O2 C4 1.319(4)
O2 C5 1.435(4)
C2 C6 1.477(4)
S3 C9 1.730(3)
S3 C8 1.752(3)
C3 C8 1.328(4)
O3 C6 1.184(3)
S4 C14 1.748(3)
S4 C8 1.751(3)
O4 C6 1.296(3)
O4 C7 1.438(4)
O5 C15 1.195(3)
O6 C16 1.195(3)
C9 C10 1.382(3)
C9 C14 1.403(3)
C10 C11 1.367(4)
C11 C12 1.381(3)
C11 C15 1.475(4)
C12 C13 1.373(3)
C12 C16 1.481(4)
C13 C14 1.385(4)
C17 C18 1.406(6)
C19 C18 1.579(7)

loop_
_geom_torsion_atom_site_label_1
_geom_torsion_atom_site_label_2
_geom_torsion_atom_site_label_3
_geom_torsion_atom_site_label_4
_geom_torsion
C3 S1 C1 C2 -5.8(3)
C3 S1 C1 C4 171.9(2)
C4 C1 C2 C6 5.6(5)
S1 C1 C2 C6 -177.0(2)
C4 C1 C2 S2 -175.9(2)
S1 C1 C2 S2 1.5(3)
C3 S2 C2 C1 3.6(3)
C3 S2 C2 C6 -177.6(2)
C2 S2 C3 C8 174.2(3)
C2 S2 C3 S1 -7.42(18)
C1 S1 C3 C8 -173.4(3)
C1 S1 C3 S2 8.08(19)
C5 O2 C4 O1 1.0(5)
C5 O2 C4 C1 -174.2(3)
C2 C1 C4 O1 44.8(5)
S1 C1 C4 O1 -132.6(3)
C2 C1 C4 O2 -140.1(3)
S1 C1 C4 O2 42.4(3)
C7 O4 C6 O3 4.6(5)
C7 O4 C6 C2 -176.8(3)
C1 C2 C6 O3 -168.7(3)
S2 C2 C6 O3 12.8(4)
C1 C2 C6 O4 12.7(5)
S2 C2 C6 O4 -165.9(2)
S2 C3 C8 S4 -2.3(4)
S1 C3 C8 S4 179.38(15)
S2 C3 C8 S3 177.12(16)
S1 C3 C8 S3 -1.2(4)
C14 S4 C8 C3 179.9(3)
C14 S4 C8 S3 0.46(18)
C9 S3 C8 C3 -179.6(2)
C9 S3 C8 S4 -0.08(18)
C8 S3 C9 C10 178.8(2)
C8 S3 C9 C14 -0.5(2)
C14 C9 C10 C11 -0.4(4)
S3 C9 C10 C11 -179.6(2)
C9 C10 C11 C12 -0.6(4)
C9 C10 C11 C15 179.9(3)
C10 C11 C12 C13 0.8(4)
C15 C11 C12 C13 -179.7(3)
C10 C11 C12 C16 -178.1(3)
C15 C11 C12 C16 1.5(3)
C11 C12 C13 C14 0.1(4)
C16 C12 C13 C14 178.7(3)
C12 C13 C14 C9 -1.1(4)
C12 C13 C14 S4 178.5(2)
C10 C9 C14 C13 1.3(4)
S3 C9 C14 C13 -179.4(2)
C10 C9 C14 S4 -178.4(2)
S3 C9 C14 S4 0.9(3)
C8 S4 C14 C13 179.5(2)
C8 S4 C14 C9 -0.8(2)
C16 N1 C15 O5 -178.8(4)
C17 N1 C15 O5 10.3(6)
C16 N1 C15 C11 1.1(4)
C17 N1 C15 C11 -169.8(3)
C10 C11 C15 O5 -2.1(6)
C12 C11 C15 O5 178.4(4)
C10 C11 C15 N1 177.9(3)
C12 C11 C15 N1 -1.6(4)
C15 N1 C16 O6 179.7(3)
C17 N1 C16 O6 -9.6(6)
C15 N1 C16 C12 -0.3(4)
C17 N1 C16 C12 170.4(3)
C13 C12 C16 O6 0.5(6)
C11 C12 C16 O6 179.2(3)
C13 C12 C16 N1 -179.5(3)
C11 C12 C16 N1 -0.8(3)
C16 N1 C17 C18 111.5(4)
C15 N1 C17 C18 -78.8(5)
N1 C17 C18 C19 165.3(4)

loop_
_cod_related_entry_id
_cod_related_entry_database
_cod_related_entry_code
1 ChemSpider 30659332
